data_4075104
loop_
_publ_author_name
'Kopf, Henning'
'Pietraszuk, Cezary'
'H\"ubner, Eike'
'Burzlaff, Nicolai'

_publ_section_title
;
 Ruthenium Carbene, Vinylidene, and Allenylidene Complexes with a
 Bis(3,5-dimethylpyrazol-1-yl)acetato Heteroscorpionate Ligand
;
_journal_issue 10
_journal_name_full Organometallics
_journal_page_first 2533
_journal_paper_doi 10.1021/om060050y
_journal_volume 25
_journal_year 2006
_chemical_formula_moiety '2(C45 H40 Cl N4 O2 P Ru), 1.5(C H Cl3)'
_chemical_formula_sum 'C91.5 H81.5 Cl6.5 N8 O4 P2 Ru2'
_chemical_formula_weight 1851.66
_chemical_name_systematic
;
 Bis(3,5-dimethylpyrazol-1-yl)acetato-chloro-
(3,3-diphenylallenylidene)-triphenylphosphine-ruthenium(ii) 
;
_space_group_IT_number 2
_symmetry_cell_setting triclinic
_symmetry_space_group_name_Hall '-P 1'
_symmetry_space_group_name_H-M 'P -1'
_atom_sites_solution_hydrogens geom
_atom_sites_solution_primary direct
_atom_sites_solution_secondary difmap
_audit_creation_method SHELXL-97
_cell_angle_alpha 87.26(4)
_cell_angle_beta 77.12(3)
_cell_angle_gamma 80.99(4)
_cell_formula_units_Z 2
_cell_length_a 12.445(6)
_cell_length_b 15.072(8)
_cell_length_c 25.059(11)
_cell_measurement_reflns_used 44
_cell_measurement_temperature 188(2)
_cell_measurement_theta_max 10.31
_cell_measurement_theta_min 2.13
_cell_volume 4525(4)
_computing_cell_refinement 'Bruker XSCANS'
_computing_data_collection 'Bruker XSCANS'
_computing_data_reduction 'Bruker SHELXTL'
_computing_molecular_graphics 'Bruker SHELXTL'
_computing_publication_material 'Bruker SHELXTL'
_computing_structure_refinement 'SHELXL-97 (Sheldrick, 1997)'
_computing_structure_solution 'SHELXS-97 (Sheldrick, 1990)'
_diffrn_ambient_temperature 188(2)
_diffrn_measured_fraction_theta_full 0.973
_diffrn_measured_fraction_theta_max 0.973
_diffrn_measurement_device_type 'Bruker P4'
_diffrn_measurement_method '\w scans'
_diffrn_radiation_monochromator graphite
_diffrn_radiation_source 'fine-focus sealed tube'
_diffrn_radiation_type MoK\a
_diffrn_radiation_wavelength 0.71073
_diffrn_reflns_av_R_equivalents 0.0784
_diffrn_reflns_av_sigmaI/netI 0.0510
_diffrn_reflns_limit_h_max 15
_diffrn_reflns_limit_h_min -15
_diffrn_reflns_limit_k_max 19
_diffrn_reflns_limit_k_min -19
_diffrn_reflns_limit_l_max 31
_diffrn_reflns_limit_l_min -31
_diffrn_reflns_number 20677
_diffrn_reflns_theta_full 27.00
_diffrn_reflns_theta_max 27.00
_diffrn_reflns_theta_min 2.01
_diffrn_standards_decay_% 0
_diffrn_standards_interval_count 97
_diffrn_standards_number 3
_exptl_absorpt_coefficient_mu 0.614
_exptl_absorpt_correction_T_max 0.7662
_exptl_absorpt_correction_T_min 0.6294
_exptl_absorpt_correction_type psi-scan
_exptl_crystal_colour purple
_exptl_crystal_density_diffrn 1.359
_exptl_crystal_density_method 'not measured'
_exptl_crystal_description block
_exptl_crystal_F_000 1894
_exptl_crystal_size_max 0.4
_exptl_crystal_size_mid 0.3
_exptl_crystal_size_min 0.3
_refine_diff_density_max 2.732
_refine_diff_density_min -1.877
_refine_diff_density_rms 0.126
_refine_ls_extinction_method none
_refine_ls_goodness_of_fit_ref 1.031
_refine_ls_hydrogen_treatment constr
_refine_ls_matrix_type full
_refine_ls_number_parameters 1045
_refine_ls_number_reflns 19220
_refine_ls_number_restraints 42
_refine_ls_restrained_S_all 1.037
_refine_ls_R_factor_all 0.0934
_refine_ls_R_factor_gt 0.0742
_refine_ls_shift/su_max 0.001
_refine_ls_shift/su_mean 0.000
_refine_ls_structure_factor_coef Fsqd
_refine_ls_weighting_details 'calc w=1/[\s^2^(Fo^2^)+(0.1048P)^2^+17.6395P] where P=(Fo^2^+2Fc^2^)/3'
_refine_ls_weighting_scheme calc
_refine_ls_wR_factor_gt 0.1937
_refine_ls_wR_factor_ref 0.2087
_reflns_number_gt 15202
_reflns_number_total 19220
_reflns_threshold_expression >2sigma(I)
_cod_data_source_file om060050ysi20060118_063303.cif
_cod_data_source_block hkbu06abs
_cod_depositor_comments
;
The following automatic conversions were performed:

'_symmetry_cell_setting' value 'Triclinic' changed to 'triclinic'
according to /home/saulius/struct/CIF-dictionaries/cif_core.dic
dictionary named 'cif_core.dic' version 2.4.1 from 2010-06-29.

Automatic conversion script
Id: cif_fix_values 1715 2011-07-08 13:25:40Z adriana 
;
_cod_original_sg_symbol_H-M P-1
_cod_database_code 4075104

loop_
_symmetry_equiv_pos_as_xyz
'x, y, z'
'-x, -y, -z'

loop_
_atom_site_label
_atom_site_type_symbol
_atom_site_fract_x
_atom_site_fract_y
_atom_site_fract_z
_atom_site_U_iso_or_equiv
_atom_site_adp_type
_atom_site_occupancy
_atom_site_symmetry_multiplicity
_atom_site_calc_flag
_atom_site_refinement_flags
Ru1 Ru 0.53987(3) 0.26624(2) 0.104780(14) 0.02182(11) Uani 1 1 d .
P1 P 0.66299(10) 0.18410(8) 0.03373(5) 0.0228(2) Uani 1 1 d .
Cl1 Cl 0.44131(10) 0.15155(8) 0.15482(5) 0.0317(3) Uani 1 1 d .
O1 O 0.5923(3) 0.3789(2) 0.06091(14) 0.0278(7) Uani 1 1 d .
C1 C 0.3984(4) 0.4512(3) 0.0843(2) 0.0272(10) Uani 1 1 d .
H1 H 0.3570 0.5111 0.0766 0.033 Uiso 1 1 calc R
Ru2 Ru 0.78002(4) 0.61765(4) 0.406755(17) 0.04296(15) Uani 1 1 d .
Cl2 Cl 0.91975(17) 0.70687(17) 0.41086(7) 0.0723(6) Uani 1 1 d .
O2 O 0.5526(3) 0.5271(2) 0.04694(16) 0.0361(8) Uani 1 1 d .
C2 C 0.5250(4) 0.4536(3) 0.0615(2) 0.0283(10) Uani 1 1 d .
Cl3 Cl 0.3591(7) 1.0434(9) 0.3092(5) 0.506(13) Uani 1 1 d D
C3 C 0.4808(18) 1.0633(9) 0.2779(5) 0.158(8) Uani 1 1 d .
H3 H 0.4747 1.1081 0.2475 0.190 Uiso 1 1 calc R
Cl4 Cl 0.5713(12) 0.9748(5) 0.2552(3) 0.480(12) Uani 1 1 d D
Cl5 Cl 0.5401(8) 1.1068(5) 0.3275(3) 0.322(6) Uani 1 1 d D
N11 N 0.3999(3) 0.2938(3) 0.06328(15) 0.0239(8) Uani 1 1 d .
C11 C 0.3567(4) 0.1462(3) 0.0375(2) 0.0338(11) Uani 1 1 d .
H11A H 0.4250 0.1222 0.0500 0.051 Uiso 1 1 calc R
H11B H 0.3650 0.1295 -0.0007 0.051 Uiso 1 1 calc R
H11C H 0.2935 0.1213 0.0604 0.051 Uiso 1 1 calc R
N12 N 0.3535(3) 0.3829(3) 0.06023(16) 0.0255(8) Uani 1 1 d .
C12 C 0.3361(4) 0.2478(3) 0.04191(19) 0.0258(9) Uani 1 1 d .
C13 C 0.2496(4) 0.3070(4) 0.0255(2) 0.0310(10) Uani 1 1 d .
H13 H 0.1936 0.2911 0.0091 0.037 Uiso 1 1 calc R
C14 C 0.2617(4) 0.3924(3) 0.0379(2) 0.0296(10) Uani 1 1 d .
C15 C 0.1936(5) 0.4822(4) 0.0303(2) 0.0380(12) Uani 1 1 d .
H15A H 0.1520 0.5054 0.0660 0.057 Uiso 1 1 calc R
H15B H 0.1413 0.4750 0.0073 0.057 Uiso 1 1 calc R
H15C H 0.2433 0.5244 0.0125 0.057 Uiso 1 1 calc R
N21 N 0.4353(3) 0.3626(3) 0.16449(16) 0.0281(8) Uani 1 1 d .
C21 C 0.4454(5) 0.3015(4) 0.2576(2) 0.0421(13) Uani 1 1 d .
H21A H 0.4926 0.2509 0.2367 0.063 Uiso 1 1 calc R
H21B H 0.3813 0.2801 0.2821 0.063 Uiso 1 1 calc R
H21C H 0.4886 0.3279 0.2793 0.063 Uiso 1 1 calc R
N22 N 0.3790(3) 0.4387(3) 0.14382(17) 0.0290(9) Uani 1 1 d .
C22 C 0.4051(4) 0.3710(4) 0.2190(2) 0.0340(11) Uani 1 1 d .
C23 C 0.3297(5) 0.4522(4) 0.2323(2) 0.0431(14) Uani 1 1 d .
H23 H 0.2964 0.4740 0.2680 0.052 Uiso 1 1 calc R
C24 C 0.3140(5) 0.4928(4) 0.1842(2) 0.0381(12) Uani 1 1 d .
C25 C 0.2414(6) 0.5786(4) 0.1727(3) 0.0527(16) Uani 1 1 d .
H25A H 0.2884 0.6206 0.1521 0.079 Uiso 1 1 calc R
H25B H 0.1993 0.6058 0.2073 0.079 Uiso 1 1 calc R
H25C H 0.1893 0.5650 0.1511 0.079 Uiso 1 1 calc R
C31 C 0.6512(4) 0.2427(3) 0.14597(19) 0.0274(10) Uani 1 1 d .
C32 C 0.7214(4) 0.2234(4) 0.1759(2) 0.0323(11) Uani 1 1 d .
C33 C 0.8016(4) 0.1998(4) 0.2052(2) 0.0334(11) Uani 1 1 d .
C41 C 0.6098(4) 0.1777(3) -0.02877(19) 0.0260(9) Uani 1 1 d .
C42 C 0.6157(4) 0.0967(3) -0.0553(2) 0.0311(10) Uani 1 1 d .
H42 H 0.6443 0.0417 -0.0399 0.037 Uiso 1 1 calc R
C43 C 0.5797(5) 0.0963(4) -0.1045(2) 0.0409(13) Uani 1 1 d .
H43 H 0.5838 0.0410 -0.1221 0.049 Uiso 1 1 calc R
C44 C 0.5378(5) 0.1765(4) -0.1275(2) 0.0438(14) Uani 1 1 d .
H44 H 0.5145 0.1763 -0.1611 0.053 Uiso 1 1 calc R
C45 C 0.5303(5) 0.2575(4) -0.1009(2) 0.0372(12) Uani 1 1 d .
H45 H 0.5015 0.3124 -0.1164 0.045 Uiso 1 1 calc R
C46 C 0.5649(4) 0.2577(3) -0.0517(2) 0.0300(10) Uani 1 1 d .
H46 H 0.5580 0.3128 -0.0335 0.036 Uiso 1 1 calc R
C51 C 0.7253(4) 0.0674(3) 0.04548(19) 0.0262(9) Uani 1 1 d .
C52 C 0.6724(4) 0.0160(3) 0.0880(2) 0.0347(11) Uani 1 1 d .
H52 H 0.6047 0.0412 0.1116 0.042 Uiso 1 1 calc R
C53 C 0.7193(5) -0.0736(4) 0.0962(3) 0.0404(12) Uani 1 1 d .
H53 H 0.6834 -0.1081 0.1256 0.048 Uiso 1 1 calc R
C54 C 0.8175(5) -0.1122(4) 0.0617(2) 0.0377(12) Uani 1 1 d .
H54 H 0.8487 -0.1726 0.0675 0.045 Uiso 1 1 calc R
C55 C 0.8696(5) -0.0615(4) 0.0186(2) 0.0384(12) Uani 1 1 d .
H55 H 0.9357 -0.0878 -0.0057 0.046 Uiso 1 1 calc R
C56 C 0.8251(4) 0.0280(4) 0.0107(2) 0.0344(11) Uani 1 1 d .
H56 H 0.8623 0.0626 -0.0183 0.041 Uiso 1 1 calc R
C61 C 0.7891(4) 0.2375(3) 0.0049(2) 0.0279(10) Uani 1 1 d .
C62 C 0.8305(4) 0.2462(4) -0.0518(2) 0.0345(11) Uani 1 1 d .
H62 H 0.7933 0.2249 -0.0767 0.041 Uiso 1 1 calc R
C63 C 0.9264(4) 0.2862(4) -0.0717(2) 0.0388(12) Uani 1 1 d .
H63 H 0.9537 0.2914 -0.1101 0.047 Uiso 1 1 calc R
C64 C 0.9815(4) 0.3179(4) -0.0363(3) 0.0389(12) Uani 1 1 d .
H64 H 1.0453 0.3462 -0.0502 0.047 Uiso 1 1 calc R
C65 C 0.9433(4) 0.3082(4) 0.0196(3) 0.0433(13) Uani 1 1 d .
H65 H 0.9819 0.3287 0.0442 0.052 Uiso 1 1 calc R
C66 C 0.8474(4) 0.2682(4) 0.0401(2) 0.0376(12) Uani 1 1 d .
H66 H 0.8218 0.2620 0.0786 0.045 Uiso 1 1 calc R
C71 C 0.9038(4) 0.1359(4) 0.1818(2) 0.0345(11) Uani 1 1 d .
C72 C 0.8990(5) 0.0653(4) 0.1486(2) 0.0407(13) Uani 1 1 d .
H72 H 0.8299 0.0582 0.1404 0.049 Uiso 1 1 calc R
C73 C 0.9950(5) 0.0048(5) 0.1273(2) 0.0482(15) Uani 1 1 d .
H73 H 0.9902 -0.0435 0.1054 0.058 Uiso 1 1 calc R
C74 C 1.0968(5) 0.0151(5) 0.1379(3) 0.0534(16) Uani 1 1 d .
H74 H 1.1614 -0.0268 0.1241 0.064 Uiso 1 1 calc R
C75 C 1.1036(5) 0.0862(5) 0.1686(3) 0.0574(18) Uani 1 1 d .
H75 H 1.1739 0.0947 0.1747 0.069 Uiso 1 1 calc R
C76 C 1.0088(5) 0.1459(5) 0.1910(3) 0.0468(14) Uani 1 1 d .
H76 H 1.0150 0.1940 0.2127 0.056 Uiso 1 1 calc R
C81 C 0.7906(5) 0.2369(4) 0.2600(2) 0.0384(12) Uani 1 1 d .
C82 C 0.7273(5) 0.3226(4) 0.2753(3) 0.0417(13) Uani 1 1 d .
H82 H 0.6924 0.3573 0.2495 0.050 Uiso 1 1 calc R
C83 C 0.7159(6) 0.3558(5) 0.3263(3) 0.0545(16) Uani 1 1 d .
H83 H 0.6736 0.4132 0.3356 0.065 Uiso 1 1 calc R
C84 C 0.7665(7) 0.3056(6) 0.3651(3) 0.068(2) Uani 1 1 d .
H84 H 0.7593 0.3294 0.4004 0.082 Uiso 1 1 calc R
C85 C 0.8262(7) 0.2225(6) 0.3523(3) 0.072(2) Uani 1 1 d .
H85 H 0.8593 0.1884 0.3789 0.086 Uiso 1 1 calc R
C86 C 0.8391(6) 0.1868(5) 0.3001(3) 0.0571(18) Uani 1 1 d .
H86 H 0.8806 0.1288 0.2917 0.068 Uiso 1 1 calc R
O101 O 0.6493(3) 0.5428(3) 0.41552(15) 0.0373(8) Uani 1 1 d .
C101 C 0.7004(5) 0.4799(4) 0.4993(2) 0.0390(12) Uani 1 1 d .
H101 H 0.6732 0.4349 0.5277 0.047 Uiso 1 1 calc R
P101 P 0.6639(2) 0.72993(12) 0.37196(7) 0.0570(5) Uani 1 1 d .
O102 O 0.5678(3) 0.4286(3) 0.45741(16) 0.0410(9) Uani 1 1 d .
C102 C 0.6317(4) 0.4832(4) 0.4542(2) 0.0329(11) Uani 1 1 d .
N111 N 0.8770(4) 0.5028(4) 0.4382(2) 0.0484(13) Uani 1 1 d .
C111 C 1.0774(6) 0.4971(7) 0.3896(3) 0.073(2) Uani 1 1 d .
H11D H 1.0474 0.5360 0.3622 0.110 Uiso 1 1 calc R
H11E H 1.1312 0.4474 0.3712 0.110 Uiso 1 1 calc R
H11F H 1.1146 0.5319 0.4100 0.110 Uiso 1 1 calc R
N112 N 0.8185(4) 0.4493(4) 0.4765(2) 0.0452(12) Uani 1 1 d .
C112 C 0.9831(5) 0.4598(6) 0.4287(3) 0.059(2) Uani 1 1 d .
C113 C 0.9914(6) 0.3799(5) 0.4600(3) 0.0594(19) Uani 1 1 d .
H113 H 1.0568 0.3379 0.4601 0.071 Uiso 1 1 calc R
C114 C 0.8863(6) 0.3750(5) 0.4904(3) 0.0538(17) Uani 1 1 d .
C115 C 0.8423(7) 0.3053(5) 0.5302(4) 0.067(2) Uani 1 1 d .
H11G H 0.9027 0.2560 0.5325 0.100 Uiso 1 1 calc R
H11H H 0.7829 0.2820 0.5179 0.100 Uiso 1 1 calc R
H11I H 0.8126 0.3322 0.5664 0.100 Uiso 1 1 calc R
N121 N 0.7134(4) 0.6415(3) 0.49629(18) 0.0404(11) Uani 1 1 d .
C121 C 0.7129(7) 0.8017(5) 0.5187(3) 0.064(2) Uani 1 1 d .
H12A H 0.7464 0.8060 0.4796 0.096 Uiso 1 1 calc R
H12B H 0.7630 0.8194 0.5401 0.096 Uiso 1 1 calc R
H12C H 0.6414 0.8418 0.5270 0.096 Uiso 1 1 calc R
N122 N 0.6851(4) 0.5661(3) 0.52628(17) 0.0370(10) Uani 1 1 d .
C122 C 0.6941(6) 0.7066(5) 0.5333(2) 0.0466(14) Uani 1 1 d .
C123 C 0.6529(5) 0.6727(4) 0.5860(2) 0.0453(14) Uani 1 1 d .
H123 H 0.6328 0.7055 0.6191 0.054 Uiso 1 1 calc R
C124 C 0.6472(5) 0.5840(4) 0.5805(2) 0.0401(13) Uani 1 1 d .
C125 C 0.6081(5) 0.5143(5) 0.6217(2) 0.0462(14) Uani 1 1 d .
H12D H 0.5511 0.4868 0.6099 0.069 Uiso 1 1 calc R
H12E H 0.5764 0.5424 0.6573 0.069 Uiso 1 1 calc R
H12F H 0.6712 0.4679 0.6247 0.069 Uiso 1 1 calc R
C131 C 0.8453(5) 0.5781(5) 0.3350(2) 0.0480(15) Uani 1 1 d .
C132 C 0.8880(5) 0.5428(5) 0.2894(2) 0.0506(16) Uani 1 1 d .
C133 C 0.9254(5) 0.4954(5) 0.2418(2) 0.0496(16) Uani 1 1 d .
C141 C 0.5551(7) 0.7953(4) 0.4235(3) 0.062(2) Uani 1 1 d .
C142 C 0.4958(7) 0.7481(5) 0.4665(3) 0.0591(18) Uani 1 1 d .
H142 H 0.5126 0.6845 0.4680 0.071 Uiso 1 1 calc R
C143 C 0.4124(8) 0.7924(6) 0.5071(4) 0.081(3) Uani 1 1 d .
H143 H 0.3732 0.7599 0.5366 0.097 Uiso 1 1 calc R
C144 C 0.3872(10) 0.8883(8) 0.5035(6) 0.107(4) Uani 1 1 d .
H144 H 0.3321 0.9210 0.5309 0.129 Uiso 1 1 calc R
C145 C 0.4452(12) 0.9321(7) 0.4590(6) 0.108(4) Uani 1 1 d .
H145 H 0.4264 0.9954 0.4558 0.130 Uiso 1 1 calc R
C146 C 0.5280(10) 0.8889(6) 0.4195(5) 0.087(3) Uani 1 1 d .
H146 H 0.5666 0.9216 0.3900 0.105 Uiso 1 1 calc R
C151 C 0.7430(10) 0.8119(6) 0.3288(3) 0.085(3) Uani 1 1 d .
C152 C 0.7688(11) 0.8084(7) 0.2714(4) 0.100(4) Uani 1 1 d .
H152 H 0.7374 0.7679 0.2536 0.120 Uiso 1 1 calc R
C153 C 0.8403(14) 0.8641(8) 0.2400(5) 0.130(6) Uani 1 1 d .
H153 H 0.8606 0.8582 0.2013 0.156 Uiso 1 1 calc R
C154 C 0.8810(15) 0.9270(9) 0.2647(5) 0.139(6) Uani 1 1 d .
H154 H 0.9237 0.9683 0.2434 0.166 Uiso 1 1 calc R
C155 C 0.8576(15) 0.9289(8) 0.3233(5) 0.139(6) Uani 1 1 d .
H155 H 0.8889 0.9696 0.3411 0.167 Uiso 1 1 calc R
C156 C 0.7900(12) 0.8722(7) 0.3543(4) 0.105(4) Uani 1 1 d .
H156 H 0.7752 0.8741 0.3931 0.126 Uiso 1 1 calc R
C161 C 0.5765(9) 0.6947(5) 0.3281(3) 0.073(3) Uani 1 1 d .
C162 C 0.6074(7) 0.6160(6) 0.2988(3) 0.0588(19) Uani 1 1 d .
H162 H 0.6717 0.5757 0.3034 0.071 Uiso 1 1 calc R
C163 C 0.5441(7) 0.5949(6) 0.2622(3) 0.066(2) Uani 1 1 d .
H163 H 0.5661 0.5407 0.2422 0.079 Uiso 1 1 calc R
C164 C 0.4536(12) 0.6505(7) 0.2556(5) 0.122(5) Uani 1 1 d .
H164 H 0.4121 0.6371 0.2302 0.146 Uiso 1 1 calc R
C165 C 0.4221(19) 0.7254(9) 0.2849(9) 0.261(15) Uani 1 1 d .
H165 H 0.3554 0.7634 0.2815 0.313 Uiso 1 1 calc R
C166 C 0.4853(16) 0.7500(8) 0.3212(8) 0.203(11) Uani 1 1 d .
H166 H 0.4629 0.8051 0.3403 0.243 Uiso 1 1 calc R
C171 C 0.8713(5) 0.5249(5) 0.1944(2) 0.0463(15) Uani 1 1 d .
C172 C 0.8427(5) 0.4611(5) 0.1631(2) 0.0460(14) Uani 1 1 d .
H172 H 0.8679 0.3990 0.1679 0.055 Uiso 1 1 calc R
C173 C 0.7770(6) 0.4887(5) 0.1245(3) 0.0512(16) Uani 1 1 d .
H173 H 0.7554 0.4449 0.1046 0.061 Uiso 1 1 calc R
C174 C 0.7436(6) 0.5794(5) 0.1152(3) 0.0544(17) Uani 1 1 d .
H174 H 0.6998 0.5980 0.0890 0.065 Uiso 1 1 calc R
C175 C 0.7755(7) 0.6428(5) 0.1452(3) 0.0595(18) Uani 1 1 d .
H175 H 0.7549 0.7050 0.1386 0.071 Uiso 1 1 calc R
C176 C 0.8374(7) 0.6153(5) 0.1847(3) 0.0589(19) Uani 1 1 d .
H176 H 0.8568 0.6593 0.2054 0.071 Uiso 1 1 calc R
C181 C 1.0114(5) 0.4149(6) 0.2385(2) 0.0548(18) Uani 1 1 d .
C182 C 1.0827(5) 0.3853(6) 0.1884(3) 0.0576(19) Uani 1 1 d .
H182 H 1.0729 0.4152 0.1552 0.069 Uiso 1 1 calc R
C183 C 1.1672(5) 0.3124(6) 0.1873(3) 0.064(2) Uani 1 1 d .
H183 H 1.2150 0.2938 0.1534 0.077 Uiso 1 1 calc R
C184 C 1.1829(6) 0.2664(6) 0.2353(3) 0.064(2) Uani 1 1 d .
H184 H 1.2408 0.2169 0.2341 0.076 Uiso 1 1 calc R
C185 C 1.1123(6) 0.2942(6) 0.2852(3) 0.0617(19) Uani 1 1 d .
H185 H 1.1219 0.2635 0.3182 0.074 Uiso 1 1 calc R
C186 C 1.0278(6) 0.3670(6) 0.2865(3) 0.0589(19) Uani 1 1 d .
H186 H 0.9799 0.3849 0.3205 0.071 Uiso 1 1 calc R
Cl20 Cl 0.1586(12) 0.6940(7) 0.3045(3) 0.248(7) Uani 0.50 1 d PDU
Cl21 Cl 0.109(2) 0.8128(11) 0.2285(6) 0.539(19) Uani 0.50 1 d PDU
C200 C 0.090(3) 0.7923(10) 0.2954(7) 0.282(12) Uani 0.50 1 d PDU
H200 H 0.0088 0.7899 0.3100 0.338 Uiso 0.50 1 calc PR
Cl22 Cl 0.1248(17) 0.8756(11) 0.3266(9) 0.505(18) Uani 0.50 1 d PDU

loop_
_atom_site_aniso_label
_atom_site_aniso_U_11
_atom_site_aniso_U_22
_atom_site_aniso_U_33
_atom_site_aniso_U_23
_atom_site_aniso_U_13
_atom_site_aniso_U_12
Ru1 0.02079(18) 0.02339(18) 0.02089(18) -0.00346(13) -0.00323(13) -0.00303(13)
P1 0.0221(5) 0.0226(5) 0.0228(5) -0.0040(4) -0.0024(4) -0.0034(4)
Cl1 0.0306(6) 0.0325(6) 0.0297(6) 0.0011(5) -0.0004(5) -0.0074(5)
O1 0.0245(16) 0.0263(16) 0.0318(17) 0.0001(13) -0.0032(13) -0.0059(13)
C1 0.028(2) 0.023(2) 0.031(2) -0.0065(18) -0.0065(19) -0.0027(18)
Ru2 0.0460(3) 0.0667(3) 0.0223(2) -0.0038(2) -0.00574(18) -0.0287(2)
Cl2 0.0762(12) 0.1178(17) 0.0393(8) 0.0015(9) -0.0123(8) -0.0659(12)
O2 0.040(2) 0.0240(17) 0.045(2) 0.0053(15) -0.0102(17) -0.0088(15)
C2 0.030(2) 0.028(2) 0.028(2) -0.0072(19) -0.0077(19) -0.0017(19)
Cl3 0.224(8) 0.68(2) 0.59(2) 0.51(2) -0.094(11) -0.152(12)
C3 0.29(2) 0.097(9) 0.067(7) 0.001(6) -0.028(10) 0.031(11)
Cl4 0.93(3) 0.208(7) 0.144(5) 0.012(5) -0.027(9) 0.275(12)
Cl5 0.494(14) 0.248(7) 0.331(10) 0.173(8) -0.289(11) -0.146(9)
N11 0.0249(19) 0.0230(18) 0.0233(18) -0.0014(15) -0.0039(15) -0.0036(15)
C11 0.033(3) 0.030(3) 0.041(3) -0.009(2) -0.007(2) -0.010(2)
N12 0.0257(19) 0.0235(19) 0.027(2) -0.0024(15) -0.0066(16) -0.0021(15)
C12 0.024(2) 0.028(2) 0.026(2) -0.0024(18) -0.0048(18) -0.0064(18)
C13 0.024(2) 0.041(3) 0.030(2) -0.003(2) -0.0095(19) -0.005(2)
C14 0.025(2) 0.035(3) 0.028(2) -0.0013(19) -0.0050(19) 0.0001(19)
C15 0.032(3) 0.039(3) 0.043(3) -0.002(2) -0.013(2) 0.004(2)
N21 0.027(2) 0.031(2) 0.026(2) -0.0084(16) -0.0036(16) -0.0031(16)
C21 0.040(3) 0.059(4) 0.024(2) -0.008(2) -0.003(2) -0.003(3)
N22 0.025(2) 0.029(2) 0.032(2) -0.0097(17) -0.0049(16) -0.0009(16)
C22 0.027(2) 0.049(3) 0.024(2) -0.013(2) -0.0029(19) -0.003(2)
C23 0.039(3) 0.054(3) 0.034(3) -0.024(3) -0.004(2) 0.000(3)
C24 0.034(3) 0.042(3) 0.039(3) -0.020(2) -0.009(2) -0.001(2)
C25 0.050(4) 0.050(4) 0.056(4) -0.025(3) -0.015(3) 0.012(3)
C31 0.029(2) 0.028(2) 0.022(2) -0.0023(18) 0.0016(18) -0.0048(18)
C32 0.033(3) 0.038(3) 0.028(2) -0.001(2) -0.009(2) -0.006(2)
C33 0.030(3) 0.043(3) 0.030(3) -0.002(2) -0.009(2) -0.007(2)
C41 0.022(2) 0.030(2) 0.025(2) -0.0006(18) -0.0023(17) -0.0056(18)
C42 0.030(2) 0.032(2) 0.032(3) -0.006(2) -0.006(2) -0.006(2)
C43 0.041(3) 0.045(3) 0.039(3) -0.014(2) -0.010(2) -0.011(2)
C44 0.040(3) 0.063(4) 0.032(3) -0.004(3) -0.014(2) -0.009(3)
C45 0.036(3) 0.041(3) 0.035(3) 0.002(2) -0.009(2) -0.003(2)
C46 0.029(2) 0.032(2) 0.028(2) -0.0038(19) -0.0043(19) -0.0037(19)
C51 0.026(2) 0.025(2) 0.027(2) -0.0037(18) -0.0079(18) -0.0014(18)
C52 0.033(3) 0.028(2) 0.041(3) 0.000(2) -0.004(2) -0.004(2)
C53 0.043(3) 0.028(3) 0.050(3) 0.005(2) -0.010(3) -0.006(2)
C54 0.035(3) 0.027(2) 0.052(3) -0.004(2) -0.014(2) -0.001(2)
C55 0.034(3) 0.032(3) 0.046(3) -0.011(2) -0.007(2) 0.004(2)
C56 0.033(3) 0.032(3) 0.035(3) -0.005(2) -0.004(2) -0.001(2)
C61 0.024(2) 0.028(2) 0.031(2) -0.0017(19) -0.0027(19) -0.0051(18)
C62 0.032(3) 0.040(3) 0.030(3) 0.000(2) -0.003(2) -0.007(2)
C63 0.030(3) 0.044(3) 0.038(3) 0.008(2) 0.002(2) -0.006(2)
C64 0.026(2) 0.032(3) 0.055(3) 0.002(2) 0.001(2) -0.006(2)
C65 0.025(3) 0.055(4) 0.049(3) -0.014(3) 0.000(2) -0.012(2)
C66 0.028(3) 0.051(3) 0.033(3) -0.010(2) 0.001(2) -0.013(2)
C71 0.032(3) 0.047(3) 0.026(2) 0.003(2) -0.008(2) -0.009(2)
C72 0.036(3) 0.054(3) 0.033(3) -0.008(2) -0.009(2) -0.008(2)
C73 0.046(3) 0.060(4) 0.037(3) -0.016(3) -0.006(3) -0.003(3)
C74 0.038(3) 0.068(4) 0.048(4) -0.016(3) -0.002(3) 0.005(3)
C75 0.030(3) 0.081(5) 0.061(4) -0.017(4) -0.010(3) -0.004(3)
C76 0.038(3) 0.057(4) 0.046(3) -0.013(3) -0.010(3) -0.004(3)
C81 0.034(3) 0.051(3) 0.030(3) -0.004(2) -0.009(2) -0.003(2)
C82 0.032(3) 0.047(3) 0.046(3) -0.005(3) -0.008(2) -0.007(2)
C83 0.043(3) 0.064(4) 0.053(4) -0.019(3) -0.001(3) -0.006(3)
C84 0.064(5) 0.096(6) 0.041(4) -0.031(4) -0.008(3) 0.001(4)
C85 0.072(5) 0.104(7) 0.036(4) -0.011(4) -0.020(3) 0.014(5)
C86 0.057(4) 0.073(5) 0.038(3) -0.012(3) -0.018(3) 0.015(3)
O101 0.037(2) 0.050(2) 0.0290(18) -0.0055(16) -0.0071(15) -0.0171(17)
C101 0.040(3) 0.054(3) 0.026(2) -0.006(2) -0.005(2) -0.018(3)
P101 0.1009(15) 0.0480(9) 0.0365(8) 0.0082(7) -0.0283(9) -0.0388(10)
O102 0.042(2) 0.046(2) 0.038(2) -0.0078(17) -0.0090(17) -0.0133(18)
C102 0.032(3) 0.039(3) 0.026(2) -0.010(2) -0.002(2) -0.006(2)
N111 0.038(3) 0.082(4) 0.030(2) -0.007(2) -0.010(2) -0.017(3)
C111 0.044(4) 0.130(8) 0.052(4) -0.023(5) -0.009(3) -0.026(4)
N112 0.041(3) 0.065(3) 0.032(2) -0.010(2) -0.009(2) -0.009(2)
C112 0.039(3) 0.099(6) 0.044(4) -0.030(4) -0.010(3) -0.013(3)
C113 0.045(4) 0.076(5) 0.063(4) -0.023(4) -0.025(3) 0.000(3)
C114 0.050(4) 0.068(4) 0.050(4) -0.020(3) -0.026(3) -0.002(3)
C115 0.071(5) 0.055(4) 0.084(6) -0.008(4) -0.040(4) -0.006(4)
N121 0.049(3) 0.053(3) 0.024(2) -0.007(2) -0.0073(19) -0.023(2)
C121 0.092(6) 0.062(4) 0.046(4) -0.009(3) -0.012(4) -0.036(4)
N122 0.040(2) 0.051(3) 0.021(2) -0.0042(19) -0.0036(18) -0.015(2)
C122 0.054(4) 0.057(4) 0.033(3) -0.004(3) -0.009(3) -0.021(3)
C123 0.055(4) 0.055(4) 0.027(3) -0.011(2) -0.007(2) -0.014(3)
C124 0.036(3) 0.060(4) 0.026(3) -0.007(2) -0.005(2) -0.012(3)
C125 0.051(3) 0.065(4) 0.024(3) -0.001(3) -0.003(2) -0.018(3)
C131 0.047(3) 0.069(4) 0.033(3) -0.001(3) -0.006(3) -0.029(3)
C132 0.044(3) 0.079(5) 0.033(3) -0.001(3) -0.006(3) -0.028(3)
C133 0.041(3) 0.088(5) 0.024(3) -0.005(3) 0.000(2) -0.032(3)
C141 0.098(6) 0.038(3) 0.064(4) 0.011(3) -0.048(4) -0.016(4)
C142 0.069(5) 0.046(4) 0.068(5) -0.007(3) -0.029(4) -0.001(3)
C143 0.072(6) 0.070(5) 0.103(7) -0.017(5) -0.028(5) 0.004(4)
C144 0.090(8) 0.085(7) 0.142(11) -0.040(7) -0.029(7) 0.022(6)
C145 0.135(11) 0.052(5) 0.148(12) 0.005(7) -0.059(9) -0.003(6)
C146 0.124(9) 0.049(5) 0.099(7) 0.001(5) -0.053(7) -0.002(5)
C151 0.159(10) 0.054(5) 0.056(5) 0.017(4) -0.034(5) -0.045(5)
C152 0.173(12) 0.078(6) 0.060(5) 0.012(5) -0.027(6) -0.053(7)
C153 0.241(17) 0.110(9) 0.064(6) 0.024(6) -0.035(8) -0.105(10)
C154 0.237(17) 0.117(10) 0.089(8) 0.036(7) -0.045(10) -0.107(11)
C155 0.263(18) 0.113(9) 0.078(7) 0.024(6) -0.058(9) -0.121(11)
C156 0.199(13) 0.084(6) 0.055(5) 0.013(5) -0.036(6) -0.084(8)
C161 0.137(8) 0.039(3) 0.069(5) 0.014(3) -0.073(5) -0.028(4)
C162 0.067(4) 0.084(5) 0.035(3) -0.003(3) -0.011(3) -0.041(4)
C163 0.094(6) 0.077(5) 0.040(4) 0.002(3) -0.020(4) -0.050(5)
C164 0.206(14) 0.067(6) 0.135(10) -0.005(6) -0.139(11) -0.005(7)
C165 0.39(3) 0.101(10) 0.39(3) -0.098(14) -0.36(3) 0.107(14)
C166 0.31(2) 0.081(8) 0.28(2) -0.079(10) -0.27(2) 0.077(11)
C171 0.045(3) 0.072(4) 0.025(3) -0.003(3) -0.001(2) -0.026(3)
C172 0.045(3) 0.064(4) 0.032(3) -0.007(3) -0.004(2) -0.019(3)
C173 0.050(4) 0.073(5) 0.034(3) -0.010(3) -0.010(3) -0.015(3)
C174 0.052(4) 0.078(5) 0.031(3) 0.005(3) -0.005(3) -0.012(3)
C175 0.072(5) 0.064(4) 0.040(3) 0.007(3) 0.001(3) -0.023(4)
C176 0.078(5) 0.076(5) 0.028(3) 0.000(3) -0.004(3) -0.040(4)
C181 0.034(3) 0.100(6) 0.032(3) -0.015(3) 0.001(2) -0.022(3)
C182 0.042(3) 0.101(6) 0.032(3) -0.013(3) 0.002(3) -0.028(4)
C183 0.032(3) 0.112(6) 0.048(4) -0.024(4) 0.005(3) -0.023(4)
C184 0.034(3) 0.101(6) 0.059(4) -0.024(4) -0.007(3) -0.016(4)
C185 0.043(4) 0.098(6) 0.047(4) -0.011(4) -0.012(3) -0.010(4)
C186 0.041(3) 0.102(6) 0.034(3) -0.011(3) -0.002(3) -0.019(4)
Cl20 0.348(16) 0.209(9) 0.117(6) -0.045(6) 0.136(8) -0.085(10)
Cl21 0.92(5) 0.227(16) 0.218(12) 0.065(10) 0.227(18) 0.17(2)
C200 0.46(4) 0.114(14) 0.192(14) -0.024(14) 0.19(2) -0.150(13)
Cl22 0.44(3) 0.323(16) 0.66(3) -0.30(2) 0.30(2) -0.264(18)

loop_
_atom_type_symbol
_atom_type_description
_atom_type_scat_dispersion_real
_atom_type_scat_dispersion_imag
_atom_type_scat_source
C C 0.0033 0.0016 'International Tables Vol C Tables 4.2.6.8 and 6.1.1.4'
H H 0.0000 0.0000 'International Tables Vol C Tables 4.2.6.8 and 6.1.1.4'
N N 0.0061 0.0033 'International Tables Vol C Tables 4.2.6.8 and 6.1.1.4'
O O 0.0106 0.0060 'International Tables Vol C Tables 4.2.6.8 and 6.1.1.4'
P P 0.1023 0.0942 'International Tables Vol C Tables 4.2.6.8 and 6.1.1.4'
Cl Cl 0.1484 0.1585 'International Tables Vol C Tables 4.2.6.8 and 6.1.1.4'
Ru Ru -1.2594 0.8363 'International Tables Vol C Tables 4.2.6.8 and 6.1.1.4'

loop_
_geom_angle_atom_site_label_1
_geom_angle_atom_site_label_2
_geom_angle_atom_site_label_3
_geom_angle
C31 Ru1 O1 98.60(17)
C31 Ru1 N21 92.48(18)
O1 Ru1 N21 85.54(15)
C31 Ru1 N11 175.22(17)
O1 Ru1 N11 84.24(14)
N21 Ru1 N11 83.87(15)
C31 Ru1 P1 88.14(15)
O1 Ru1 P1 85.05(10)
N21 Ru1 P1 170.55(12)
N11 Ru1 P1 95.96(11)
C31 Ru1 Cl1 91.24(15)
O1 Ru1 Cl1 168.19(10)
N21 Ru1 Cl1 87.54(12)
N11 Ru1 Cl1 85.52(11)
P1 Ru1 Cl1 101.88(6)
C41 P1 C51 103.9(2)
C41 P1 C61 99.9(2)
C51 P1 C61 101.7(2)
C41 P1 Ru1 115.14(16)
C51 P1 Ru1 120.62(16)
C61 P1 Ru1 112.85(16)
C2 O1 Ru1 121.0(3)
N12 C1 N22 110.2(4)
N12 C1 C2 114.6(4)
N22 C1 C2 108.5(4)
N12 C1 H1 107.8
N22 C1 H1 107.8
C2 C1 H1 107.8
C131 Ru2 O101 93.7(2)
C131 Ru2 N111 89.3(3)
O101 Ru2 N111 88.70(18)
C131 Ru2 N121 170.4(3)
O101 Ru2 N121 83.60(16)
N111 Ru2 N121 81.46(19)
C131 Ru2 P101 89.5(2)
O101 Ru2 P101 85.42(13)
N111 Ru2 P101 173.92(15)
N121 Ru2 P101 99.40(15)
C131 Ru2 Cl2 94.64(19)
O101 Ru2 Cl2 171.54(11)
N111 Ru2 Cl2 89.91(16)
N121 Ru2 Cl2 87.94(13)
P101 Ru2 Cl2 96.14(9)
O2 C2 O1 125.4(5)
O2 C2 C1 116.9(4)
O1 C2 C1 117.6(4)
Cl3 C3 Cl4 115.6(11)
Cl3 C3 Cl5 106.5(9)
Cl4 C3 Cl5 103.2(11)
Cl3 C3 H3 110.4
Cl4 C3 H3 110.4
Cl5 C3 H3 110.4
C12 N11 N12 105.3(4)
C12 N11 Ru1 138.5(3)
N12 N11 Ru1 116.1(3)
C12 C11 H11A 109.5
C12 C11 H11B 109.5
H11A C11 H11B 109.5
C12 C11 H11C 109.5
H11A C11 H11C 109.5
H11B C11 H11C 109.5
C14 N12 N11 111.6(4)
C14 N12 C1 128.8(4)
N11 N12 C1 119.3(4)
N11 C12 C13 110.2(4)
N11 C12 C11 123.1(4)
C13 C12 C11 126.6(4)
C14 C13 C12 106.8(4)
C14 C13 H13 126.6
C12 C13 H13 126.6
N12 C14 C13 106.0(4)
N12 C14 C15 123.1(5)
C13 C14 C15 130.9(5)
C14 C15 H15A 109.5
C14 C15 H15B 109.5
H15A C15 H15B 109.5
C14 C15 H15C 109.5
H15A C15 H15C 109.5
H15B C15 H15C 109.5
C22 N21 N22 104.9(4)
C22 N21 Ru1 138.3(4)
N22 N21 Ru1 116.8(3)
C22 C21 H21A 109.5
C22 C21 H21B 109.5
H21A C21 H21B 109.5
C22 C21 H21C 109.5
H21A C21 H21C 109.5
H21B C21 H21C 109.5
C24 N22 N21 112.2(4)
C24 N22 C1 129.6(4)
N21 N22 C1 118.2(4)
N21 C22 C23 109.6(5)
N21 C22 C21 122.6(5)
C23 C22 C21 127.8(5)
C24 C23 C22 107.4(5)
C24 C23 H23 126.3
C22 C23 H23 126.3
N22 C24 C23 105.9(5)
N22 C24 C25 122.7(5)
C23 C24 C25 131.3(5)
C24 C25 H25A 109.5
C24 C25 H25B 109.5
H25A C25 H25B 109.5
C24 C25 H25C 109.5
H25A C25 H25C 109.5
H25B C25 H25C 109.5
C32 C31 Ru1 175.9(4)
C31 C32 C33 176.3(6)
C32 C33 C81 121.4(5)
C32 C33 C71 119.9(5)
C81 C33 C71 118.7(4)
C46 C41 C42 118.6(4)
C46 C41 P1 118.5(4)
C42 C41 P1 122.9(4)
C43 C42 C41 120.6(5)
C43 C42 H42 119.7
C41 C42 H42 119.7
C44 C43 C42 120.1(5)
C44 C43 H43 119.9
C42 C43 H43 119.9
C43 C44 C45 119.7(5)
C43 C44 H44 120.2
C45 C44 H44 120.2
C46 C45 C44 120.1(5)
C46 C45 H45 120.0
C44 C45 H45 120.0
C45 C46 C41 120.9(5)
C45 C46 H46 119.5
C41 C46 H46 119.5
C52 C51 C56 118.9(5)
C52 C51 P1 120.2(4)
C56 C51 P1 120.8(4)
C51 C52 C53 120.0(5)
C51 C52 H52 120.0
C53 C52 H52 120.0
C54 C53 C52 120.8(5)
C54 C53 H53 119.6
C52 C53 H53 119.6
C55 C54 C53 119.4(5)
C55 C54 H54 120.3
C53 C54 H54 120.3
C54 C55 C56 120.4(5)
C54 C55 H55 119.8
C56 C55 H55 119.8
C55 C56 C51 120.5(5)
C55 C56 H56 119.7
C51 C56 H56 119.7
C66 C61 C62 118.0(5)
C66 C61 P1 119.7(4)
C62 C61 P1 122.3(4)
C63 C62 C61 120.4(5)
C63 C62 H62 119.8
C61 C62 H62 119.8
C64 C63 C62 120.8(5)
C64 C63 H63 119.6
C62 C63 H63 119.6
C63 C64 C65 119.5(5)
C63 C64 H64 120.2
C65 C64 H64 120.2
C64 C65 C66 120.2(5)
C64 C65 H65 119.9
C66 C65 H65 119.9
C61 C66 C65 121.0(5)
C61 C66 H66 119.5
C65 C66 H66 119.5
C72 C71 C76 117.6(5)
C72 C71 C33 121.0(5)
C76 C71 C33 121.3(5)
C71 C72 C73 120.7(5)
C71 C72 H72 119.7
C73 C72 H72 119.7
C74 C73 C72 120.5(6)
C74 C73 H73 119.8
C72 C73 H73 119.8
C75 C74 C73 119.4(6)
C75 C74 H74 120.3
C73 C74 H74 120.3
C74 C75 C76 120.9(6)
C74 C75 H75 119.6
C76 C75 H75 119.6
C75 C76 C71 120.8(6)
C75 C76 H76 119.6
C71 C76 H76 119.6
C86 C81 C82 117.4(5)
C86 C81 C33 121.0(5)
C82 C81 C33 121.6(5)
C83 C82 C81 121.2(6)
C83 C82 H82 119.4
C81 C82 H82 119.4
C82 C83 C84 120.3(7)
C82 C83 H83 119.8
C84 C83 H83 119.8
C85 C84 C83 120.1(6)
C85 C84 H84 120.0
C83 C84 H84 120.0
C84 C85 C86 120.7(7)
C84 C85 H85 119.6
C86 C85 H85 119.6
C85 C86 C81 120.2(7)
C85 C86 H86 119.9
C81 C86 H86 119.9
C102 O101 Ru2 121.9(3)
N122 C101 N112 110.8(5)
N122 C101 C102 112.3(5)
N112 C101 C102 110.5(4)
N122 C101 H101 107.7
N112 C101 H101 107.7
C102 C101 H101 107.7
C141 P101 C151 106.8(4)
C141 P101 C161 99.9(4)
C151 P101 C161 104.2(4)
C141 P101 Ru2 115.3(2)
C151 P101 Ru2 112.0(4)
C161 P101 Ru2 117.2(2)
O102 C102 O101 125.4(5)
O102 C102 C101 117.7(5)
O101 C102 C101 116.8(5)
C112 N111 N112 104.3(6)
C112 N111 Ru2 138.9(5)
N112 N111 Ru2 116.5(4)
C112 C111 H11D 109.5
C112 C111 H11E 109.5
H11D C111 H11E 109.5
C112 C111 H11F 109.5
H11D C111 H11F 109.5
H11E C111 H11F 109.5
C114 N112 N111 111.8(5)
C114 N112 C101 129.2(6)
N111 N112 C101 118.9(5)
N111 C112 C113 111.1(7)
N111 C112 C111 122.1(8)
C113 C112 C111 126.7(7)
C114 C113 C112 106.2(6)
C114 C113 H113 126.9
C112 C113 H113 126.9
C113 C114 N112 106.6(7)
C113 C114 C115 131.2(7)
N112 C114 C115 122.2(6)
C114 C115 H11G 109.5
C114 C115 H11H 109.5
H11G C115 H11H 109.5
C114 C115 H11I 109.5
H11G C115 H11I 109.5
H11H C115 H11I 109.5
C122 N121 N122 104.8(4)
C122 N121 Ru2 140.8(4)
N122 N121 Ru2 114.4(3)
C122 C121 H12A 109.5
C122 C121 H12B 109.5
H12A C121 H12B 109.5
C122 C121 H12C 109.5
H12A C121 H12C 109.5
H12B C121 H12C 109.5
C124 N122 N121 111.9(5)
C124 N122 C101 127.9(5)
N121 N122 C101 120.2(4)
N121 C122 C123 110.2(6)
N121 C122 C121 123.4(6)
C123 C122 C121 126.4(6)
C124 C123 C122 107.1(5)
C124 C123 H123 126.5
C122 C123 H123 126.5
N122 C124 C123 106.0(5)
N122 C124 C125 122.5(5)
C123 C124 C125 131.5(5)
C124 C125 H12D 109.5
C124 C125 H12E 109.5
H12D C125 H12E 109.5
C124 C125 H12F 109.5
H12D C125 H12F 109.5
H12E C125 H12F 109.5
C132 C131 Ru2 173.4(6)
C131 C132 C133 172.1(7)
C132 C133 C181 120.7(6)
C132 C133 C171 117.7(7)
C181 C133 C171 121.5(5)
C142 C141 C146 119.8(9)
C142 C141 P101 117.8(5)
C146 C141 P101 122.4(7)
C143 C142 C141 121.4(8)
C143 C142 H142 119.3
C141 C142 H142 119.3
C142 C143 C144 118.3(10)
C142 C143 H143 120.8
C144 C143 H143 120.8
C145 C144 C143 118.3(10)
C145 C144 H144 120.8
C143 C144 H144 120.8
C146 C145 C144 123.3(10)
C146 C145 H145 118.3
C144 C145 H145 118.3
C145 C146 C141 118.7(10)
C145 C146 H146 120.7
C141 C146 H146 120.7
C156 C151 C152 118.6(9)
C156 C151 P101 118.8(6)
C152 C151 P101 122.2(7)
C151 C152 C153 120.9(10)
C151 C152 H152 119.6
C153 C152 H152 119.6
C154 C153 C152 120.5(11)
C154 C153 H153 119.7
C152 C153 H153 119.7
C153 C154 C155 118.6(10)
C153 C154 H154 120.7
C155 C154 H154 120.7
C156 C155 C154 120.6(10)
C156 C155 H155 119.7
C154 C155 H155 119.7
C155 C156 C151 120.5(9)
C155 C156 H156 119.7
C151 C156 H156 119.7
C166 C161 C162 118.6(8)
C166 C161 P101 119.3(7)
C162 C161 P101 121.8(7)
C161 C162 C163 120.4(8)
C161 C162 H162 119.8
C163 C162 H162 119.8
C164 C163 C162 120.5(8)
C164 C163 H163 119.8
C162 C163 H163 119.8
C163 C164 C165 119.1(9)
C163 C164 H164 120.4
C165 C164 H164 120.4
C164 C165 C166 122.0(12)
C164 C165 H165 119.0
C166 C165 H165 119.0
C161 C166 C165 119.3(11)
C161 C166 H166 120.3
C165 C166 H166 120.3
C176 C171 C172 118.5(6)
C176 C171 C133 120.7(6)
C172 C171 C133 120.4(6)
C171 C172 C173 120.4(7)
C171 C172 H172 119.8
C173 C172 H172 119.8
C174 C173 C172 120.6(6)
C174 C173 H173 119.7
C172 C173 H173 119.7
C173 C174 C175 118.9(6)
C173 C174 H174 120.6
C175 C174 H174 120.6
C176 C175 C174 120.6(7)
C176 C175 H175 119.7
C174 C175 H175 119.7
C171 C176 C175 121.1(7)
C171 C176 H176 119.4
C175 C176 H176 119.4
C186 C181 C182 117.6(7)
C186 C181 C133 120.2(6)
C182 C181 C133 122.1(7)
C183 C182 C181 120.5(7)
C183 C182 H182 119.8
C181 C182 H182 119.8
C182 C183 C184 121.1(6)
C182 C183 H183 119.4
C184 C183 H183 119.4
C183 C184 C185 119.2(8)
C183 C184 H184 120.4
C185 C184 H184 120.4
C186 C185 C184 119.9(7)
C186 C185 H185 120.1
C184 C185 H185 120.1
C185 C186 C181 121.8(6)
C185 C186 H186 119.1
C181 C186 H186 119.1
Cl20 C200 Cl21 108.0(14)
Cl20 C200 Cl22 114.3(16)
Cl21 C200 Cl22 110.2(13)
Cl20 C200 H200 108.1
Cl21 C200 H200 108.1
Cl22 C200 H200 108.1

loop_
_geom_bond_atom_site_label_1
_geom_bond_atom_site_label_2
_geom_bond_distance
Ru1 C31 1.886(5)
Ru1 O1 2.090(3)
Ru1 N21 2.189(4)
Ru1 N11 2.198(4)
Ru1 P1 2.3348(16)
Ru1 Cl1 2.4158(17)
P1 C41 1.843(5)
P1 C51 1.845(5)
P1 C61 1.862(5)
O1 C2 1.292(6)
C1 N12 1.457(6)
C1 N22 1.464(6)
C1 C2 1.557(7)
C1 H1 1.0000
Ru2 C131 1.885(6)
Ru2 O101 2.088(4)
Ru2 N111 2.171(6)
Ru2 N121 2.237(5)
Ru2 P101 2.317(2)
Ru2 Cl2 2.381(2)
O2 C2 1.226(6)
Cl3 C3 1.61(2)
C3 Cl4 1.639(15)
C3 Cl5 1.779(18)
C3 H3 1.0000
N11 C12 1.340(6)
N11 N12 1.381(5)
C11 C12 1.517(7)
C11 H11A 0.9800
C11 H11B 0.9800
C11 H11C 0.9800
N12 C14 1.366(6)
C12 C13 1.409(7)
C13 C14 1.377(7)
C13 H13 0.9500
C14 C15 1.508(7)
C15 H15A 0.9800
C15 H15B 0.9800
C15 H15C 0.9800
N21 C22 1.340(6)
N21 N22 1.389(6)
C21 C22 1.497(8)
C21 H21A 0.9800
C21 H21B 0.9800
C21 H21C 0.9800
N22 C24 1.361(6)
C22 C23 1.425(8)
C23 C24 1.363(9)
C23 H23 0.9500
C24 C25 1.512(8)
C25 H25A 0.9800
C25 H25B 0.9800
C25 H25C 0.9800
C31 C32 1.266(7)
C32 C33 1.362(7)
C33 C81 1.477(7)
C33 C71 1.492(8)
C41 C46 1.401(7)
C41 C42 1.403(7)
C42 C43 1.402(7)
C42 H42 0.9500
C43 C44 1.392(9)
C43 H43 0.9500
C44 C45 1.399(8)
C44 H44 0.9500
C45 C46 1.393(7)
C45 H45 0.9500
C46 H46 0.9500
C51 C52 1.393(7)
C51 C56 1.410(7)
C52 C53 1.409(7)
C52 H52 0.9500
C53 C54 1.391(8)
C53 H53 0.9500
C54 C55 1.390(8)
C54 H54 0.9500
C55 C56 1.398(7)
C55 H55 0.9500
C56 H56 0.9500
C61 C66 1.396(7)
C61 C62 1.406(7)
C62 C63 1.403(7)
C62 H62 0.9500
C63 C64 1.378(8)
C63 H63 0.9500
C64 C65 1.385(9)
C64 H64 0.9500
C65 C66 1.405(7)
C65 H65 0.9500
C66 H66 0.9500
C71 C72 1.398(8)
C71 C76 1.408(8)
C72 C73 1.401(8)
C72 H72 0.9500
C73 C74 1.383(9)
C73 H73 0.9500
C74 C75 1.373(10)
C74 H74 0.9500
C75 C76 1.391(9)
C75 H75 0.9500
C76 H76 0.9500
C81 C86 1.414(8)
C81 C82 1.424(8)
C82 C83 1.366(9)
C82 H82 0.9500
C83 C84 1.403(11)
C83 H83 0.9500
C84 C85 1.366(11)
C84 H84 0.9500
C85 C86 1.404(9)
C85 H85 0.9500
C86 H86 0.9500
O101 C102 1.296(7)
C101 N122 1.460(7)
C101 N112 1.462(8)
C101 C102 1.557(7)
C101 H101 1.0000
P101 C141 1.842(9)
P101 C151 1.855(9)
P101 C161 1.855(7)
O102 C102 1.218(7)
N111 C112 1.351(9)
N111 N112 1.378(7)
C111 C112 1.515(11)
C111 H11D 0.9800
C111 H11E 0.9800
C111 H11F 0.9800
N112 C114 1.374(9)
C112 C113 1.408(11)
C113 C114 1.370(10)
C113 H113 0.9500
C114 C115 1.496(11)
C115 H11G 0.9800
C115 H11H 0.9800
C115 H11I 0.9800
N121 C122 1.340(8)
N121 N122 1.380(7)
C121 C122 1.503(9)
C121 H12A 0.9800
C121 H12B 0.9800
C121 H12C 0.9800
N122 C124 1.361(7)
C122 C123 1.408(8)
C123 C124 1.365(9)
C123 H123 0.9500
C124 C125 1.496(8)
C125 H12D 0.9800
C125 H12E 0.9800
C125 H12F 0.9800
C131 C132 1.252(9)
C132 C133 1.372(9)
C133 C181 1.478(11)
C133 C171 1.507(9)
C141 C142 1.396(11)
C141 C146 1.403(10)
C142 C143 1.392(12)
C142 H142 0.9500
C143 C144 1.433(14)
C143 H143 0.9500
C144 C145 1.387(17)
C144 H144 0.9500
C145 C146 1.363(17)
C145 H145 0.9500
C146 H146 0.9500
C151 C156 1.401(12)
C151 C152 1.403(12)
C152 C153 1.405(14)
C152 H152 0.9500
C153 C154 1.373(16)
C153 H153 0.9500
C154 C155 1.434(16)
C154 H154 0.9500
C155 C156 1.383(14)
C155 H155 0.9500
C156 H156 0.9500
C161 C166 1.338(14)
C161 C162 1.382(11)
C162 C163 1.411(9)
C162 H162 0.9500
C163 C164 1.332(14)
C163 H163 0.9500
C164 C165 1.334(17)
C164 H164 0.9500
C165 C166 1.423(15)
C165 H165 0.9500
C166 H166 0.9500
C171 C176 1.389(10)
C171 C172 1.404(9)
C172 C173 1.408(9)
C172 H172 0.9500
C173 C174 1.389(10)
C173 H173 0.9500
C174 C175 1.398(10)
C174 H174 0.9500
C175 C176 1.395(10)
C175 H175 0.9500
C176 H176 0.9500
C181 C186 1.411(10)
C181 C182 1.412(8)
C182 C183 1.394(11)
C182 H182 0.9500
C183 C184 1.394(12)
C183 H183 0.9500
C184 C185 1.399(10)
C184 H184 0.9500
C185 C186 1.392(11)
C185 H185 0.9500
C186 H186 0.9500
Cl20 C200 1.624(18)
Cl21 C200 1.662(15)
C200 Cl22 1.671(17)
C200 H200 1.0000
